data_7007896
loop_
_publ_author_name
'Ullrich, Matthias'
'Berger, Raphael J. F.'
'Pape, Tania'
'Mitzel, Norbert W.'

_publ_section_title
;
 Expectation and surprise in group 13 organometallics: molecular vs.
 polymeric aggregation of Me2Ga and Me2In norcamphor oximates.
;
_journal_issue 45
_journal_name_full 'Dalton transactions (Cambridge, England : 2003)'
_journal_page_first 5334
_journal_page_last 5336
_journal_paper_doi 10.1039/b614193e
_journal_year 2006
_chemical_formula_sum 'C36 H64 In4 N4 O4'
_chemical_formula_weight 1076.19
_chemical_melting_point 397.15
_chemical_name_common 'meso-Poly-(dimethylindium norcamphor oximate)'
_chemical_name_systematic
;
?
;
_space_group_IT_number 2
_symmetry_cell_setting triclinic
_symmetry_space_group_name_Hall '-P 1'
_symmetry_space_group_name_H-M 'P -1'
_atom_sites_solution_hydrogens geom
_atom_sites_solution_primary direct
_atom_sites_solution_secondary difmap
_audit_creation_method SHELXL-97
_cell_angle_alpha 109.970(5)
_cell_angle_beta 108.158(4)
_cell_angle_gamma 91.615(5)
_cell_formula_units_Z 1
_cell_length_a 10.360(2)
_cell_length_b 10.444(2)
_cell_length_c 10.817(3)
_cell_measurement_reflns_used 900
_cell_measurement_temperature 153(2)
_cell_measurement_theta_max 22.5
_cell_measurement_theta_min 1
_cell_volume 1033.3(4)
_computing_cell_refinement 'SAINT (Bruker AXS, 2000)'
_computing_data_collection 'SMART (Bruker AXS, 2000)'
_computing_data_reduction 'SAINT,SADABS (Bruker AXS, 2000)'
_computing_molecular_graphics
;
ORTEP3,L.J. Farrugia, J. Appl. Cryst. (1997) 30, 565
;
_computing_structure_refinement 'SHELXL-97 (Sheldrick, 1997)'
_computing_structure_solution 'SHELXS-97 (Sheldrick, 1990)'
_diffrn_ambient_temperature 153(2)
_diffrn_detector_area_resol_mean 80
_diffrn_measured_fraction_theta_full 1.000
_diffrn_measured_fraction_theta_max 1.000
_diffrn_measurement_device_type 'CCD area detector'
_diffrn_measurement_method 'Omega and Phi scans'
_diffrn_radiation_monochromator graphite
_diffrn_radiation_source 'rotating anode'
_diffrn_radiation_type MoK\a
_diffrn_radiation_wavelength 0.71073
_diffrn_reflns_av_R_equivalents 0.0306
_diffrn_reflns_av_sigmaI/netI 0.0468
_diffrn_reflns_limit_h_max 12
_diffrn_reflns_limit_h_min -12
_diffrn_reflns_limit_k_max 12
_diffrn_reflns_limit_k_min -12
_diffrn_reflns_limit_l_max 12
_diffrn_reflns_limit_l_min -12
_diffrn_reflns_number 8363
_diffrn_reflns_theta_full 25.00
_diffrn_reflns_theta_max 25.00
_diffrn_reflns_theta_min 2.09
_exptl_absorpt_coefficient_mu 2.243
_exptl_absorpt_correction_T_max 0.8772
_exptl_absorpt_correction_T_min 0.7591
_exptl_absorpt_process_details
;
Corrections were done with the SADABS program, utilizing the none merged
raw data obtained from the integration process. Integration and final cell
refinement were done with SAINT.

SADABS reports ratio of Tmin/Tmax = 0.891072

;
_exptl_crystal_colour colourless
_exptl_crystal_density_diffrn 1.729
_exptl_crystal_density_method 'not measured'
_exptl_crystal_description 'transparent prism'
_exptl_crystal_F_000 536
_exptl_crystal_size_max 0.13
_exptl_crystal_size_mid 0.08
_exptl_crystal_size_min 0.06
_refine_diff_density_max 1.139
_refine_diff_density_min -1.019
_refine_diff_density_rms 0.101
_refine_ls_extinction_method none
_refine_ls_goodness_of_fit_ref 1.030
_refine_ls_hydrogen_treatment noref
_refine_ls_matrix_type full
_refine_ls_number_parameters 221
_refine_ls_number_reflns 3636
_refine_ls_number_restraints 0
_refine_ls_restrained_S_all 1.030
_refine_ls_R_factor_all 0.0425
_refine_ls_R_factor_gt 0.0339
_refine_ls_shift/su_max 0.000
_refine_ls_shift/su_mean 0.000
_refine_ls_structure_factor_coef Fsqd
_refine_ls_weighting_details 'calc w=1/[\s^2^(Fo^2^)+(0.0000P)^2^+2.8033P] where P=(Fo^2^+2Fc^2^)/3'
_refine_ls_weighting_scheme calc
_refine_ls_wR_factor_gt 0.0690
_refine_ls_wR_factor_ref 0.0720
_reflns_number_gt 3085
_reflns_number_total 3636
_reflns_threshold_expression >2sigma(I)
_cod_data_source_file b614193e.txt
_cod_data_source_block sad_InONpoly
_cod_depositor_comments
;
The following automatic conversions were performed:

'_chemical_melting_point' value '124C' was changed to '397.15' - it
was converted from degrees Celsius(C) to Kelvins(K).

Automatic conversion script
Id: cif_fix_values 1569 2011-02-09 13:29:24Z adriana 
;
_cod_original_cell_volume 1033.4(4)
_cod_original_sg_symbol_H-M P-1
_cod_database_code 7007896

loop_
_symmetry_equiv_pos_as_xyz
'x, y, z'
'-x, -y, -z'

loop_
_atom_site_label
_atom_site_type_symbol
_atom_site_fract_x
_atom_site_fract_y
_atom_site_fract_z
_atom_site_U_iso_or_equiv
_atom_site_adp_type
_atom_site_occupancy
_atom_site_symmetry_multiplicity
_atom_site_calc_flag
_atom_site_refinement_flags
_atom_site_disorder_assembly
_atom_site_disorder_group
O1 O 0.8456(3) 0.5277(3) 0.4828(3) 0.0275(7) Uani 1 1 d . . .
N2 N 0.7091(4) 0.7042(4) 0.6556(4) 0.0342(10) Uani 1 1 d . . .
In1 In 1.01275(4) 0.35752(3) 0.31073(3) 0.03069(11) Uani 1 1 d . . .
N1 N 0.8826(4) 0.5317(4) 0.3693(4) 0.0255(9) Uani 1 1 d . . .
C1 C 0.8395(5) 0.6260(5) 0.3248(5) 0.0317(11) Uani 1 1 d . . .
C2 C 0.7601(6) 0.7379(5) 0.3834(6) 0.0404(13) Uani 1 1 d . . .
H2A H 0.8137 0.7985 0.4809 0.049 Uiso 1 1 calc R . .
H2B H 0.6708 0.6980 0.3802 0.049 Uiso 1 1 calc R . .
C3 C 0.7406(6) 0.8157(6) 0.2827(7) 0.0534(16) Uani 1 1 d . . .
H3 H 0.7172 0.9106 0.3180 0.064 Uiso 1 1 calc R . .
C4 C 0.8766(6) 0.8087(6) 0.2549(6) 0.0471(15) Uani 1 1 d . . .
H4A H 0.9570 0.8550 0.3409 0.056 Uiso 1 1 calc R . .
H4B H 0.8780 0.8448 0.1817 0.056 Uiso 1 1 calc R . .
C5 C 0.8635(5) 0.6497(5) 0.2032(5) 0.0356(12) Uani 1 1 d . . .
H5 H 0.9415 0.6089 0.1763 0.043 Uiso 1 1 calc R . .
C6 C 0.7237(6) 0.6100(6) 0.0863(6) 0.0483(15) Uani 1 1 d . . .
H6A H 0.7327 0.6119 -0.0016 0.058 Uiso 1 1 calc R . .
H6B H 0.6802 0.5169 0.0686 0.058 Uiso 1 1 calc R . .
C7 C 0.6405(6) 0.7198(7) 0.1423(6) 0.0539(16) Uani 1 1 d . . .
H7A H 0.6076 0.7699 0.0783 0.065 Uiso 1 1 calc R . .
H7B H 0.5603 0.6779 0.1541 0.065 Uiso 1 1 calc R . .
C8 C 1.0300(5) 0.3613(5) 0.1193(5) 0.0363(12) Uani 1 1 d . . .
H8A H 1.0936 0.4431 0.1398 0.054 Uiso 1 1 calc R . .
H8B H 0.9394 0.3644 0.0567 0.054 Uiso 1 1 calc R . .
H8C H 1.0648 0.2782 0.0741 0.054 Uiso 1 1 calc R . .
C9 C 0.9052(6) 0.1954(5) 0.3377(6) 0.0401(13) Uani 1 1 d . . .
H9A H 0.9546 0.1159 0.3250 0.060 Uiso 1 1 calc R . .
H9B H 0.8122 0.1682 0.2683 0.060 Uiso 1 1 calc R . .
H9C H 0.8997 0.2283 0.4320 0.060 Uiso 1 1 calc R . .
In2 In 0.63280(3) 0.41477(3) 0.44820(3) 0.02675(11) Uani 1 1 d . . .
O2 O 0.5925(3) 0.6202(3) 0.5466(3) 0.0279(7) Uani 1 1 d . . .
C11 C 0.6947(5) 0.8308(5) 0.7037(5) 0.0341(12) Uani 1 1 d . . .
C12 C 0.5773(5) 0.9045(5) 0.6532(5) 0.0342(12) Uani 1 1 d . . .
H12A H 0.4929 0.8726 0.6655 0.041 Uiso 1 1 calc R . .
H12B H 0.5573 0.8911 0.5536 0.041 Uiso 1 1 calc R . .
C13 C 0.6336(5) 1.0543(5) 0.7482(6) 0.0395(13) Uani 1 1 d . . .
H13 H 0.5831 1.1233 0.7152 0.047 Uiso 1 1 calc R . .
C14 C 0.6434(6) 1.0665(6) 0.8970(6) 0.0471(14) Uani 1 1 d . . .
H14A H 0.6620 1.1642 0.9609 0.057 Uiso 1 1 calc R . .
H14B H 0.5579 1.0215 0.8966 0.057 Uiso 1 1 calc R . .
C15 C 0.7640(6) 0.9916(7) 0.9391(6) 0.0556(16) Uani 1 1 d . . .
H15A H 0.8389 1.0548 1.0226 0.067 Uiso 1 1 calc R . .
H15B H 0.7347 0.9128 0.9602 0.067 Uiso 1 1 calc R . .
C16 C 0.7831(6) 1.0643(5) 0.7592(6) 0.0439(14) Uani 1 1 d . . .
H16A H 0.8382 1.1536 0.8277 0.053 Uiso 1 1 calc R . .
H16B H 0.7954 1.0442 0.6677 0.053 Uiso 1 1 calc R . .
C17 C 0.8105(6) 0.9426(6) 0.8147(6) 0.0450(14) Uani 1 1 d . . .
H17 H 0.9053 0.9177 0.8323 0.054 Uiso 1 1 calc R . .
C18 C 0.5590(6) 0.3557(6) 0.2250(5) 0.0434(14) Uani 1 1 d . . .
H18A H 0.6309 0.3186 0.1881 0.065 Uiso 1 1 calc R . .
H18B H 0.5349 0.4363 0.2011 0.065 Uiso 1 1 calc R . .
H18C H 0.4776 0.2851 0.1839 0.065 Uiso 1 1 calc R . .
C19 C 0.7204(5) 0.3365(6) 0.6096(6) 0.0402(13) Uani 1 1 d . . .
H19A H 0.6924 0.2365 0.5728 0.060 Uiso 1 1 calc R . .
H19B H 0.6882 0.3799 0.6881 0.060 Uiso 1 1 calc R . .
H19C H 0.8209 0.3572 0.6418 0.060 Uiso 1 1 calc R . .

loop_
_atom_site_aniso_label
_atom_site_aniso_U_11
_atom_site_aniso_U_22
_atom_site_aniso_U_33
_atom_site_aniso_U_23
_atom_site_aniso_U_13
_atom_site_aniso_U_12
O1 0.0271(17) 0.0314(18) 0.0309(18) 0.0159(15) 0.0137(14) 0.0069(14)
N2 0.030(2) 0.027(2) 0.036(2) 0.0088(19) 0.0017(19) 0.0010(18)
In1 0.0439(2) 0.02242(19) 0.0263(2) 0.00737(15) 0.01444(17) 0.00410(16)
N1 0.022(2) 0.028(2) 0.031(2) 0.0149(18) 0.0103(17) 0.0039(16)
C1 0.032(3) 0.034(3) 0.034(3) 0.016(2) 0.013(2) 0.009(2)
C2 0.048(3) 0.039(3) 0.048(3) 0.023(3) 0.024(3) 0.022(3)
C3 0.063(4) 0.046(4) 0.066(4) 0.027(3) 0.035(4) 0.032(3)
C4 0.056(4) 0.045(3) 0.055(4) 0.035(3) 0.021(3) 0.007(3)
C5 0.039(3) 0.044(3) 0.040(3) 0.027(3) 0.021(2) 0.018(2)
C6 0.047(3) 0.061(4) 0.038(3) 0.023(3) 0.011(3) 0.004(3)
C7 0.047(4) 0.071(4) 0.058(4) 0.037(4) 0.020(3) 0.025(3)
C8 0.046(3) 0.038(3) 0.025(3) 0.009(2) 0.015(2) 0.010(2)
C9 0.053(3) 0.024(3) 0.038(3) 0.005(2) 0.017(3) 0.001(2)
In2 0.02348(18) 0.0271(2) 0.0286(2) 0.01102(15) 0.00692(15) 0.00095(14)
O2 0.0224(16) 0.0256(17) 0.0283(18) 0.0048(14) 0.0052(14) -0.0034(13)
C11 0.030(3) 0.027(3) 0.038(3) 0.008(2) 0.005(2) 0.004(2)
C12 0.028(3) 0.033(3) 0.039(3) 0.012(2) 0.010(2) 0.006(2)
C13 0.036(3) 0.032(3) 0.050(3) 0.018(3) 0.010(3) 0.010(2)
C14 0.051(4) 0.048(4) 0.039(3) 0.006(3) 0.022(3) 0.012(3)
C15 0.055(4) 0.057(4) 0.045(4) 0.015(3) 0.009(3) 0.005(3)
C16 0.046(3) 0.034(3) 0.047(3) 0.010(3) 0.015(3) -0.001(3)
C17 0.038(3) 0.041(3) 0.046(3) 0.009(3) 0.009(3) 0.015(3)
C18 0.043(3) 0.052(4) 0.031(3) 0.014(3) 0.009(2) -0.002(3)
C19 0.032(3) 0.046(3) 0.048(3) 0.029(3) 0.007(2) 0.001(2)

loop_
_atom_type_symbol
_atom_type_description
_atom_type_scat_dispersion_real
_atom_type_scat_dispersion_imag
_atom_type_scat_source
C C 0.0033 0.0016 'International Tables Vol C Tables 4.2.6.8 and 6.1.1.4'
H H 0.0000 0.0000 'International Tables Vol C Tables 4.2.6.8 and 6.1.1.4'
N N 0.0061 0.0033 'International Tables Vol C Tables 4.2.6.8 and 6.1.1.4'
O O 0.0106 0.0060 'International Tables Vol C Tables 4.2.6.8 and 6.1.1.4'
In In -0.7276 1.3100 'International Tables Vol C Tables 4.2.6.8 and 6.1.1.4'

loop_
_geom_angle_atom_site_label_1
_geom_angle_atom_site_label_2
_geom_angle_atom_site_label_3
_geom_angle
_geom_angle_site_symmetry_1
_geom_angle_site_symmetry_3
_geom_angle_publ_flag
N1 O1 In1 117.1(2) . 2_766 ?
N1 O1 In2 121.3(2) . . ?
In1 O1 In2 121.36(13) 2_766 . ?
C11 N2 O2 113.8(4) . . ?
C11 N2 In2 154.9(3) . . ?
O2 N2 In2 42.14(18) . . ?
C8 In1 O1 125.61(17) . 2_766 ?
C8 In1 C9 127.3(2) . . ?
O1 In1 C9 103.67(16) 2_766 . ?
C8 In1 N1 102.92(17) . . ?
O1 In1 N1 83.23(12) 2_766 . ?
C9 In1 N1 100.03(17) . . ?
C1 N1 O1 115.0(4) . . ?
C1 N1 In1 135.8(3) . . ?
O1 N1 In1 109.2(2) . . ?
N1 C1 C5 125.0(4) . . ?
N1 C1 C2 128.1(4) . . ?
C5 C1 C2 106.8(4) . . ?
C1 C2 C3 101.6(4) . . ?
C7 C3 C4 101.6(5) . . ?
C7 C3 C2 106.6(5) . . ?
C4 C3 C2 101.4(4) . . ?
C3 C4 C5 95.2(4) . . ?
C1 C5 C6 106.1(4) . . ?
C1 C5 C4 100.1(4) . . ?
C6 C5 C4 100.3(4) . . ?
C7 C6 C5 103.8(5) . . ?
C3 C7 C6 104.4(5) . . ?
C19 In2 C18 142.0(2) . . ?
C19 In2 O2 107.58(18) . . ?
C18 In2 O2 110.21(18) . . ?
C19 In2 O1 92.23(16) . . ?
C18 In2 O1 95.21(16) . . ?
O2 In2 O1 84.25(11) . . ?
C19 In2 O2 93.15(16) . 2_666 ?
C18 In2 O2 92.33(16) . 2_666 ?
O2 In2 O2 75.80(12) . 2_666 ?
O1 In2 O2 160.03(11) . 2_666 ?
C19 In2 N2 91.24(17) . . ?
C18 In2 N2 125.42(18) . . ?
O2 In2 N2 25.76(11) . . ?
O1 In2 N2 64.38(11) . . ?
O2 In2 N2 96.28(11) 2_666 . ?
N2 O2 In2 112.1(2) . . ?
N2 O2 In2 127.7(3) . 2_666 ?
In2 O2 In2 104.20(12) . 2_666 ?
N2 C11 C12 130.0(4) . . ?
N2 C11 C17 123.2(5) . . ?
C12 C11 C17 106.2(4) . . ?
C11 C12 C13 102.1(4) . . ?
C16 C13 C12 102.5(4) . . ?
C16 C13 C14 102.0(4) . . ?
C12 C13 C14 106.8(4) . . ?
C15 C14 C13 103.0(4) . . ?
C17 C15 C14 105.0(5) . . ?
C13 C16 C17 93.9(4) . . ?
C15 C17 C11 104.3(5) . . ?
C15 C17 C16 100.9(4) . . ?
C11 C17 C16 100.5(4) . . ?

loop_
_geom_bond_atom_site_label_1
_geom_bond_atom_site_label_2
_geom_bond_distance
_geom_bond_site_symmetry_2
_geom_bond_publ_flag
O1 N1 1.408(5) . ?
O1 In1 2.147(3) 2_766 ?
O1 In2 2.330(3) . ?
N2 C11 1.277(6) . ?
N2 O2 1.401(5) . ?
N2 In2 2.987(4) . ?
In1 C8 2.146(5) . ?
In1 O1 2.147(3) 2_766 ?
In1 C9 2.151(5) . ?
In1 N1 2.327(4) . ?
N1 C1 1.271(6) . ?
C1 C5 1.509(7) . ?
C1 C2 1.522(7) . ?
C2 C3 1.538(8) . ?
C3 C7 1.519(9) . ?
C3 C4 1.528(8) . ?
C4 C5 1.547(7) . ?
C5 C6 1.529(7) . ?
C6 C7 1.527(8) . ?
In2 C19 2.138(5) . ?
In2 C18 2.144(5) . ?
In2 O2 2.163(3) . ?
In2 O2 2.374(3) 2_666 ?
O2 In2 2.374(3) 2_666 ?
C11 C12 1.515(7) . ?
C11 C17 1.519(7) . ?
C12 C13 1.524(7) . ?
C13 C16 1.514(7) . ?
C13 C14 1.540(7) . ?
C14 C15 1.525(8) . ?
C15 C17 1.501(8) . ?
C16 C17 1.578(8) . ?
